data_2201785
loop_
_publ_author_name
'Vasiliev, Alexander D.'
'Astachov, Alexander M.'
'Kruglyakova, Ludmila A.'
'Stepanov, Rudolf S.'

_publ_section_title
;
 Potassium 4-nitramino-1,2,4-triazolate
;
_journal_issue 2
_journal_name_full 'Acta Crystallographica Section E'
_journal_page_first m67
_journal_page_last m68
_journal_paper_doi 10.1107/S1600536803001077
_journal_volume 59
_journal_year 2003
_chemical_formula_iupac 'K 1+, C2 H2 N5 O2 1-'
_chemical_formula_moiety 'K 1+, C2 H2 N5 O2 1-'
_chemical_formula_sum 'C2 H2 K N5 O2'
_chemical_formula_weight 167.19
_chemical_name_systematic
;
 Potassium 4-nitramino-1,2,4-triazolate
;
_space_group_IT_number 14
_symmetry_cell_setting monoclinic
_symmetry_space_group_name_Hall '-P 2ybc'
_symmetry_space_group_name_H-M 'P 1 21/c 1'
_atom_sites_solution_hydrogens difmap
_atom_sites_solution_primary direct
_atom_sites_solution_secondary difmap
_cell_angle_alpha 90.00
_cell_angle_beta 110.165(7)
_cell_angle_gamma 90.00
_cell_formula_units_Z 4
_cell_length_a 7.9671(6)
_cell_length_b 4.8182(4)
_cell_length_c 16.8120(10)
_cell_measurement_reflns_used 25
_cell_measurement_temperature 293(2)
_cell_measurement_theta_max 28
_cell_measurement_theta_min 22
_cell_volume 605.81(8)
_computing_cell_refinement 'KM-4 Software'
_computing_data_collection 'KM-4 Software (Kuma, 1991)'
_computing_data_reduction 'DATARED in KM-4 Software'
_computing_molecular_graphics 'SHELXTL (Sheldrick, 1995)'
_computing_publication_material SHELXL97
_computing_structure_refinement 'SHELXL97 (Sheldrick, 1997)'
_computing_structure_solution 'SHELXS97 (Sheldrick, 1997)'
_diffrn_ambient_temperature 293(2)
_diffrn_measured_fraction_theta_full 0.99
_diffrn_measured_fraction_theta_max 0.99
_diffrn_measurement_device_type 'Kuma KM-4'
_diffrn_measurement_method \q/2\q
_diffrn_radiation_monochromator graphite
_diffrn_radiation_source 'fine-focus sealed tube'
_diffrn_radiation_type 'Cu K\a'
_diffrn_radiation_wavelength 1.5418
_diffrn_reflns_av_R_equivalents 0.0220
_diffrn_reflns_av_sigmaI/netI 0.0203
_diffrn_reflns_limit_h_max 0
_diffrn_reflns_limit_h_min -9
_diffrn_reflns_limit_k_max 5
_diffrn_reflns_limit_k_min 0
_diffrn_reflns_limit_l_max 20
_diffrn_reflns_limit_l_min -18
_diffrn_reflns_number 1230
_diffrn_reflns_theta_full 69.96
_diffrn_reflns_theta_max 69.96
_diffrn_reflns_theta_min 5.60
_diffrn_standards_decay_% 'variation 0.4'
_diffrn_standards_interval_count 50
_diffrn_standards_number 2
_exptl_absorpt_coefficient_mu 7.299
_exptl_absorpt_correction_type none
_exptl_crystal_colour colourless
_exptl_crystal_density_diffrn 1.833
_exptl_crystal_density_method 'not measured'
_exptl_crystal_description 'Transparent lump'
_exptl_crystal_F_000 336
_exptl_crystal_size_max 0.27
_exptl_crystal_size_mid 0.25
_exptl_crystal_size_min 0.22
_refine_diff_density_max 0.804
_refine_diff_density_min -0.545
_refine_ls_extinction_coef 0.0085(17)
_refine_ls_extinction_expression Fc^*^=kFc[1+0.001xFc^2^\l^3^/sin(2\q)]^-1/4^
_refine_ls_extinction_method SHELXL97
_refine_ls_goodness_of_fit_ref 1.014
_refine_ls_hydrogen_treatment refU
_refine_ls_matrix_type full
_refine_ls_number_parameters 93
_refine_ls_number_reflns 1154
_refine_ls_number_restraints 0
_refine_ls_restrained_S_all 1.014
_refine_ls_R_factor_all 0.0515
_refine_ls_R_factor_gt 0.0479
_refine_ls_shift/su_max 0.003
_refine_ls_shift/su_mean 0.000
_refine_ls_structure_factor_coef Fsqd
_refine_ls_weighting_details 'w = 1/[\s^2^(Fo^2^)+(0.1004P)^2^+0.2012P] where P = (Fo^2^+2Fc^2^)/3'
_refine_ls_weighting_scheme calc
_refine_ls_wR_factor_gt 0.1209
_refine_ls_wR_factor_ref 0.1239
_reflns_number_gt 1039
_reflns_number_total 1154
_reflns_threshold_expression I>2\s(I)
_cod_data_source_file bt6223.cif
_cod_data_source_block I
_cod_depositor_comments
;
The following automatic conversions were performed:
'_symmetry_cell_setting' value 'Monoclinic' changed to 'monoclinic'
according to '/home/saulius/struct/CIF-dictionaries/cif_core.dic'
dictionary named 'cif_core.dic' version 2.4.1 from 2010-06-29.

Automatic conversion script
Id: cif_fix_enum 1527 2010-12-29 10:47:43Z saulius 

The following automatic conversions were performed:

'_symmetry_cell_setting' value 'Monoclinic' changed to 'monoclinic'
according to /home/saulius/struct/CIF-dictionaries/cif_core.dic
dictionary named 'cif_core.dic' version 2.4.1 from 2010-06-29.

Automatic conversion script
Id: cif_fix_values 1715 2011-07-08 13:25:40Z adriana 
;
_cod_original_sg_symbol_H-M 'P 21/c'
_cod_database_code 2201785
_cod_database_fobs_code 2201785

loop_
_symmetry_equiv_pos_as_xyz
'x, y, z'
'-x, y+1/2, -z+1/2'
'-x, -y, -z'
'x, -y-1/2, z-1/2'

loop_
_atom_site_label
_atom_site_fract_x
_atom_site_fract_y
_atom_site_fract_z
_atom_site_U_iso_or_equiv
_atom_site_adp_type
_atom_site_calc_flag
_atom_site_refinement_flags
_atom_site_occupancy
_atom_site_disorder_assembly
_atom_site_disorder_group
_atom_site_type_symbol
K -0.24012(6) 0.08386(11) 0.25514(3) 0.0309(3) Uani d . 1 . . K
N1 0.2758(3) 0.5141(5) 0.62639(13) 0.0367(5) Uani d . 1 . . N
N2 0.3902(3) 0.2865(5) 0.64968(12) 0.0354(5) Uani d . 1 . . N
C3 0.4030(3) 0.1883(5) 0.58028(15) 0.0334(5) Uani d . 1 . . C
H1 0.4716 0.0348 0.5775 0.057(7) Uiso calc R 1 . . H
N4 0.3037(2) 0.3378(4) 0.51240(12) 0.0282(5) Uani d . 1 . . N
C5 0.2270(3) 0.5384(5) 0.54458(16) 0.0337(6) Uani d . 1 . . C
H2 0.1503 0.6745 0.5127 0.057(7) Uiso calc R 1 . . H
N6 0.2994(3) 0.3078(5) 0.42839(12) 0.0336(5) Uani d . 1 . . N
N7 0.1644(3) 0.1445(4) 0.38656(11) 0.0260(5) Uani d . 1 . . N
O1 0.1502(3) 0.0975(4) 0.31070(10) 0.0382(5) Uani d . 1 . . O
O2 0.0554(2) 0.0459(4) 0.41692(11) 0.0394(5) Uani d . 1 . . O

loop_
_atom_site_aniso_label
_atom_site_aniso_U_11
_atom_site_aniso_U_22
_atom_site_aniso_U_33
_atom_site_aniso_U_12
_atom_site_aniso_U_13
_atom_site_aniso_U_23
K 0.0307(4) 0.0384(4) 0.0224(4) 0.00076(18) 0.0076(2) -0.00247(17)
N1 0.0466(13) 0.0368(11) 0.0257(10) 0.0019(10) 0.0110(9) -0.0042(9)
N2 0.0355(11) 0.0435(12) 0.0244(10) -0.0006(9) 0.0066(8) -0.0001(8)
C3 0.0309(12) 0.0390(13) 0.0277(12) 0.0025(10) 0.0069(9) 0.0014(10)
N4 0.0270(10) 0.0355(10) 0.0213(9) -0.0011(8) 0.0073(7) -0.0026(8)
C5 0.0372(13) 0.0343(12) 0.0273(11) 0.0033(10) 0.0084(10) -0.0019(10)
N6 0.0353(10) 0.0448(13) 0.0227(10) -0.0089(9) 0.0125(8) -0.0043(8)
N7 0.0289(10) 0.0303(9) 0.0175(9) 0.0039(8) 0.0062(7) 0.0032(7)
O1 0.0528(11) 0.0414(10) 0.0194(9) 0.0014(8) 0.0112(8) -0.0018(7)
O2 0.0342(9) 0.0548(11) 0.0276(9) -0.0106(8) 0.0088(7) 0.0041(8)

loop_
_atom_type_symbol
_atom_type_description
_atom_type_scat_dispersion_real
_atom_type_scat_dispersion_imag
_atom_type_scat_source
C C 0.0181 0.0091 'International Tables Vol C Tables 4.2.6.8 and 6.1.1.4'
O O 0.0492 0.0322 'International Tables Vol C Tables 4.2.6.8 and 6.1.1.4'
N N 0.0311 0.0180 'International Tables Vol C Tables 4.2.6.8 and 6.1.1.4'
H H 0.0000 0.0000 'International Tables Vol C Tables 4.2.6.8 and 6.1.1.4'
K K 0.3868 1.0657 'International Tables Vol C Tables 4.2.6.8 and 6.1.1.4'

loop_
_geom_angle_atom_site_label_1
_geom_angle_atom_site_label_2
_geom_angle_atom_site_label_3
_geom_angle
_geom_angle_publ_flag
C5 N1 N2 107.3(2) yes
C3 N2 N1 106.4(2) yes
N2 C3 N4 111.2(2) yes
C3 N4 C5 104.9(2) yes
C3 N4 N6 126.7(2) yes
C5 N4 N6 128.1(2) yes
N1 C5 N4 110.3(2) yes
N7 N6 N4 109.2(2) yes
O2 N7 O1 121.0(2) yes
O2 N7 N6 124.3(2) yes
O1 N7 N6 114.7(2) yes
N2 C3 H1 124.4 no
N4 C3 H1 124.4 no
N1 C5 H2 124.8 no
N4 C5 H2 124.8 no

loop_
_geom_bond_atom_site_label_1
_geom_bond_atom_site_label_2
_geom_bond_site_symmetry_2
_geom_bond_distance
_geom_bond_publ_flag
K O1 2_545 2.7886(18) yes
K N1 3_566 2.862(2) yes
K O1 2 2.9001(18) yes
K N2 3_556 2.914(2) yes
K O1 . 2.923(2) yes
K O2 . 2.9257(18) yes
K N2 4_465 2.934(2) yes
C3 H1 . 0.9300 no
C5 H2 . 0.9300 no

loop_
_geom_torsion_atom_site_label_1
_geom_torsion_atom_site_label_2
_geom_torsion_atom_site_label_3
_geom_torsion_atom_site_label_4
_geom_torsion
_geom_torsion_publ_flag
C5 N1 N2 C3 0.0(3) no
N1 N2 C3 N4 0.0(3) no
N2 C3 N4 C5 0.0(3) no
N2 C3 N4 N6 173.3(2) no
N2 N1 C5 N4 0.0(3) no
C3 N4 C5 N1 0.0(3) no
N6 N4 C5 N1 -173.2(2) no
C3 N4 N6 N7 95.2(3) no
C5 N4 N6 N7 -93.0(3) no
N4 N6 N7 O2 3.0(3) no
N4 N6 N7 O1 -178.4(2) no
